data_7055432
loop_
_publ_author_name
'Fan, Yan'
'Hu, Dong-Cheng'
'Yao, Xiao-Qiang'
'Yang, Yun-Xia'
'Liu, Jia-Cheng'

_publ_section_title
;
 Four cobalt(ii) complexes based on a new tricarboxylate with a
 naphthalene ring and different N-containing ligands: synthesis, crystal
 structures and magnetic properties
;
_journal_issue 6
_journal_name_full 'New J. Chem.'
_journal_page_first 5010
_journal_paper_doi 10.1039/C6NJ00065G
_journal_volume 40
_journal_year 2016
_chemical_formula_sum 'C92 H72 Co3 N12 O20'
_chemical_formula_weight 1842.41
_chemical_name_systematic
; 
 ? 
;
_space_group_IT_number 13
_symmetry_cell_setting monoclinic
_symmetry_space_group_name_Hall '-P 2yac'
_symmetry_space_group_name_H-M 'P 1 2/n 1'
_atom_sites_solution_hydrogens geom
_atom_sites_solution_primary direct
_atom_sites_solution_secondary difmap
_audit_creation_method SHELXL-97
_audit_update_record
;
2015-06-13 deposited with the CCDC.
2016-03-23 downloaded from the CCDC.
;
_cell_angle_alpha 90.00
_cell_angle_beta 94.1870(10)
_cell_angle_gamma 90.00
_cell_formula_units_Z 2
_cell_length_a 11.7113(6)
_cell_length_b 10.4600(5)
_cell_length_c 33.1080(16)
_cell_measurement_reflns_used 3597
_cell_measurement_temperature 296(2)
_cell_measurement_theta_max 24.71
_cell_measurement_theta_min 2.31
_cell_volume 4044.9(3)
_computing_cell_refinement 'Bruker SMART'
_computing_data_collection 'Bruker SMART'
_computing_data_reduction 'Bruker SAINT'
_computing_molecular_graphics 'Bruker SHELXTL'
_computing_publication_material 'Bruker SHELXTL'
_computing_structure_refinement 'SHELXL-97 (Sheldrick, 2008)'
_computing_structure_solution 'SHELXS-97 (Sheldrick, 2008)'
_diffrn_ambient_temperature 296(2)
_diffrn_measured_fraction_theta_full 0.976
_diffrn_measured_fraction_theta_max 0.976
_diffrn_measurement_device_type 'CCD area detector'
_diffrn_measurement_method 'phi and omega scans'
_diffrn_radiation_monochromator graphite
_diffrn_radiation_source 'fine-focus sealed tube'
_diffrn_radiation_type MoK\a
_diffrn_radiation_wavelength 0.71073
_diffrn_reflns_av_R_equivalents 0.0240
_diffrn_reflns_av_sigmaI/netI 0.0312
_diffrn_reflns_limit_h_max 13
_diffrn_reflns_limit_h_min -13
_diffrn_reflns_limit_k_max 8
_diffrn_reflns_limit_k_min -12
_diffrn_reflns_limit_l_max 39
_diffrn_reflns_limit_l_min -39
_diffrn_reflns_number 16719
_diffrn_reflns_theta_full 25.01
_diffrn_reflns_theta_max 25.01
_diffrn_reflns_theta_min 1.81
_exptl_absorpt_coefficient_mu 0.693
_exptl_absorpt_correction_T_max 0.9214
_exptl_absorpt_correction_T_min 0.8854
_exptl_absorpt_correction_type multi-scan
_exptl_absorpt_process_details sadabs
_exptl_crystal_colour purple
_exptl_crystal_density_diffrn 1.513
_exptl_crystal_density_method 'not measured'
_exptl_crystal_description block
_exptl_crystal_F_000 1898
_exptl_crystal_size_max 0.18
_exptl_crystal_size_mid 0.16
_exptl_crystal_size_min 0.12
_refine_diff_density_max 0.361
_refine_diff_density_min -0.452
_refine_diff_density_rms 0.070
_refine_ls_extinction_method none
_refine_ls_goodness_of_fit_ref 1.189
_refine_ls_hydrogen_treatment mixed
_refine_ls_matrix_type full
_refine_ls_number_parameters 606
_refine_ls_number_reflns 6981
_refine_ls_number_restraints 42
_refine_ls_restrained_S_all 1.200
_refine_ls_R_factor_all 0.0845
_refine_ls_R_factor_gt 0.0580
_refine_ls_shift/su_max 0.000
_refine_ls_shift/su_mean 0.000
_refine_ls_structure_factor_coef Fsqd
_refine_ls_weighting_details 'calc w=1/[\s^2^(Fo^2^)+(0.0000P)^2^+10.5915P] where P=(Fo^2^+2Fc^2^)/3'
_refine_ls_weighting_scheme calc
_refine_ls_wR_factor_gt 0.0972
_refine_ls_wR_factor_ref 0.1105
_reflns_number_gt 5477
_reflns_number_total 6981
_reflns_threshold_expression >2sigma(I)
_cod_data_source_file c6nj00065g2.cif
_cod_data_source_block 20140924lz2_0m
_cod_depositor_comments
;
The following automatic conversions were performed:

'_symmetry_cell_setting' value 'Monoclinic' changed to 'monoclinic'
according to
/usr/data/users/saulius/crontab/automatic-downloads/rss-feeds/RSC/lib/dictionaries/cif_core.dic
dictionary named 'cif_core.dic' version 2.4.2 from 2011-04-26.

Automatic conversion script
Id: cif_fix_values 4268 2015-11-12 08:31:59Z antanas 

 Adding full bibliography for 7055431--7055434.cif.
;
_cod_original_sg_symbol_H-M 'P2/n  '
_cod_database_code 7055432

loop_
_symmetry_equiv_pos_as_xyz
'x, y, z'
'-x+1/2, y, -z+1/2'
'-x, -y, -z'
'x-1/2, -y, z-1/2'

loop_
_atom_site_label
_atom_site_type_symbol
_atom_site_fract_x
_atom_site_fract_y
_atom_site_fract_z
_atom_site_U_iso_or_equiv
_atom_site_adp_type
_atom_site_occupancy
_atom_site_symmetry_multiplicity
_atom_site_calc_flag
_atom_site_refinement_flags
_atom_site_disorder_assembly
_atom_site_disorder_group
Co1 Co 0.2500 0.85901(8) 0.2500 0.0320(2) Uani 1 2 d S . .
Co2 Co 0.2500 -0.05974(8) -0.2500 0.03141(19) Uani 1 2 d S . .
Co3 Co 0.2500 0.53556(8) 0.2500 0.03063(19) Uani 1 2 d S . .
N1 N 0.2709(3) 0.4050(3) 0.20384(9) 0.0343(8) Uani 1 1 d . . .
N2 N 0.2805(3) 0.3392(3) 0.14116(9) 0.0384(9) Uani 1 1 d . . .
N3 N 0.1895(3) 0.0805(3) -0.21120(9) 0.0374(9) Uani 1 1 d . . .
N4 N 0.1660(3) 0.1849(3) -0.15449(9) 0.0403(9) Uani 1 1 d . . .
N5 N 0.1688(3) 0.9693(4) 0.20753(9) 0.0405(9) Uani 1 1 d . . .
N6 N 0.0964(3) 1.0278(4) 0.14769(10) 0.0482(10) Uani 1 1 d . A .
O1 O 0.2719(2) 0.6954(3) 0.20961(8) 0.039 Uani 1 1 d . . .
O2 O 0.4085(3) 0.8369(3) 0.21649(9) 0.0439(8) Uani 1 1 d . . .
O3 O 0.2355(3) 0.7548(3) -0.13545(8) 0.0461(8) Uani 1 1 d . . .
O4 O 0.3919(3) 0.8738(3) -0.12584(8) 0.0462(8) Uani 1 1 d . . .
O5 O 0.4233(2) 0.5596(3) 0.26533(7) 0.0372(7) Uani 1 1 d . . .
O6 O 0.5832(3) 0.4462(3) 0.26693(9) 0.0557(9) Uani 1 1 d . . .
O7 O 0.9527(3) 0.4202(3) 0.14829(9) 0.0569(9) Uani 1 1 d . . .
H7B H 0.9482 0.4322 0.1730 0.068 Uiso 1 1 d R . .
H7A H 0.8917 0.3781 0.1416 0.068 Uiso 1 1 d R . .
O8 O 0.3868(3) 0.7462(4) 0.12526(8) 0.0723(13) Uani 1 1 d . . .
O9 O 0.1928(3) -0.2083(3) -0.21477(8) 0.0428(8) Uani 1 1 d . . .
H9A H 0.1171 -0.2328 -0.2250 0.064 Uiso 1 1 d R . .
H9B H 0.1910 -0.1798 -0.1873 0.064 Uiso 1 1 d R . .
O10 O 0.4114(3) -0.0653(3) -0.20936(8) 0.0462(8) Uani 1 1 d . . .
H10B H 0.3936 -0.0895 -0.1826 0.069 Uiso 1 1 d R . .
H10A H 0.4462 0.0179 -0.2085 0.069 Uiso 1 1 d R . .
C1 C 0.2296(4) 0.4197(4) 0.16608(11) 0.0361(10) Uani 1 1 d . . .
H1A H 0.1728 0.4780 0.1577 0.043 Uiso 1 1 calc R . .
C2 C 0.3513(4) 0.3098(5) 0.20288(13) 0.0496(12) Uani 1 1 d . . .
H2A H 0.3944 0.2783 0.2254 0.060 Uiso 1 1 calc R . .
C3 C 0.3585(4) 0.2686(5) 0.16466(13) 0.0523(13) Uani 1 1 d . . .
H3A H 0.4067 0.2052 0.1559 0.063 Uiso 1 1 calc R . .
C4 C 0.2609(4) 0.3314(4) 0.09803(11) 0.0380(10) Uani 1 1 d . . .
C5 C 0.3522(4) 0.3037(5) 0.07545(12) 0.0482(12) Uani 1 1 d . . .
H5A H 0.4255 0.2946 0.0880 0.058 Uiso 1 1 calc R . .
C6 C 0.3334(4) 0.2895(5) 0.03384(13) 0.0517(13) Uani 1 1 d . . .
H6A H 0.3952 0.2718 0.0186 0.062 Uiso 1 1 calc R . .
C7 C 0.2253(4) 0.3010(4) 0.01428(12) 0.0411(11) Uani 1 1 d . . .
C8 C 0.1365(4) 0.3337(5) 0.03762(12) 0.0488(12) Uani 1 1 d . . .
H8A H 0.0636 0.3458 0.0251 0.059 Uiso 1 1 calc R . .
C9 C 0.1539(4) 0.3488(5) 0.07946(12) 0.0459(12) Uani 1 1 d . . .
H9C H 0.0930 0.3706 0.0947 0.055 Uiso 1 1 calc R . .
C10 C 0.2071(4) 0.2746(4) -0.02991(12) 0.0419(11) Uani 1 1 d . . .
C11 C 0.2778(5) 0.1903(6) -0.04770(13) 0.0642(16) Uani 1 1 d . . .
H11A H 0.3367 0.1514 -0.0318 0.077 Uiso 1 1 calc R . .
C12 C 0.2641(5) 0.1616(5) -0.08843(13) 0.0614(15) Uani 1 1 d . . .
H12A H 0.3142 0.1049 -0.0996 0.074 Uiso 1 1 calc R . .
C13 C 0.1779(4) 0.2155(4) -0.11230(11) 0.0408(11) Uani 1 1 d . . .
C14 C 0.1097(5) 0.3027(6) -0.09596(14) 0.0709(18) Uani 1 1 d . . .
H14A H 0.0534 0.3441 -0.1123 0.085 Uiso 1 1 calc R . .
C15 C 0.1234(5) 0.3311(6) -0.05469(14) 0.0708(18) Uani 1 1 d . . .
H15A H 0.0744 0.3897 -0.0438 0.085 Uiso 1 1 calc R . .
C16 C 0.2088(4) 0.0809(4) -0.17175(11) 0.0450(12) Uani 1 1 d . . .
H16A H 0.2478 0.0162 -0.1573 0.054 Uiso 1 1 calc R . .
C17 C 0.1315(5) 0.1907(5) -0.21958(13) 0.0615(16) Uani 1 1 d . . .
H17A H 0.1064 0.2180 -0.2454 0.074 Uiso 1 1 calc R . .
C18 C 0.1156(5) 0.2547(5) -0.18529(14) 0.0728(19) Uani 1 1 d . . .
H18A H 0.0773 0.3320 -0.1831 0.087 Uiso 1 1 calc R . .
C19 C 0.1654(4) 0.9469(5) 0.16880(12) 0.0534(14) Uani 1 1 d . . .
H19A H 0.2064 0.8820 0.1572 0.064 Uiso 1 1 calc R . .
C20 C 0.0991(5) 1.0706(5) 0.21153(14) 0.0583(15) Uani 1 1 d . . .
H20A H 0.0840 1.1084 0.2360 0.070 Uiso 1 1 calc R . .
C21 C 0.0546(5) 1.1087(6) 0.17492(14) 0.0677(17) Uani 1 1 d . . .
H21A H 0.0051 1.1770 0.1694 0.081 Uiso 1 1 calc R . .
C22 C 0.0691(4) 1.0235(5) 0.10490(13) 0.0542(14) Uani 1 1 d . . .
C25 C 0.0143(4) 1.0054(6) 0.02195(13) 0.0633(16) Uani 1 1 d . . .
C26 C -0.0527(4) 1.0682(5) 0.04686(13) 0.0547(14) Uani 1 1 d . A .
H26A H -0.1194 1.1067 0.0357 0.066 Uiso 1 1 calc R . .
C27 C -0.0267(4) 1.0781(5) 0.08807(14) 0.0545(13) Uani 1 1 d . A .
H27A H -0.0753 1.1223 0.1041 0.065 Uiso 1 1 calc R . .
C28 C 0.3746(3) 0.7296(4) 0.20508(10) 0.0299(9) Uani 1 1 d . . .
C29 C 0.4557(3) 0.6435(4) 0.18497(11) 0.0296(9) Uani 1 1 d . . .
C30 C 0.5268(3) 0.5546(4) 0.20590(11) 0.0341(9) Uani 1 1 d . . .
C31 C 0.6118(4) 0.4955(5) 0.18609(13) 0.0492(12) Uani 1 1 d . . .
H31A H 0.6637 0.4381 0.2007 0.059 Uiso 1 1 d R . .
C32 C 0.6234(4) 0.5194(5) 0.14557(14) 0.0565(14) Uani 1 1 d . . .
H32A H 0.6824 0.4805 0.1328 0.068 Uiso 1 1 calc R . .
C33 C 0.5489(4) 0.5999(5) 0.12384(13) 0.0553(14) Uani 1 1 d . . .
H33A H 0.5550 0.6128 0.0963 0.066 Uiso 1 1 calc R . .
C34 C 0.4655(4) 0.6608(4) 0.14349(11) 0.0404(11) Uani 1 1 d . . .
C35 C 0.3849(4) 0.7669(5) 0.08336(12) 0.0506(14) Uani 1 1 d . . .
C36 C 0.3398(6) 0.6809(5) 0.05668(14) 0.0720(18) Uani 1 1 d U B .
H36A H 0.3137 0.6028 0.0658 0.086 Uiso 1 1 calc R . .
C37 C 0.3314(5) 0.7086(5) 0.01417(13) 0.0560(14) Uani 1 1 d . . .
C38 C 0.3712(4) 0.8256(5) 0.00139(11) 0.0386(10) Uani 1 1 d . B .
C39 C 0.4108(5) 0.9140(6) 0.03078(13) 0.0734(18) Uani 1 1 d U . .
H39A H 0.4328 0.9948 0.0226 0.088 Uiso 1 1 calc R B .
C40 C 0.4184(5) 0.8860(6) 0.07112(13) 0.0629(16) Uani 1 1 d U B .
H40A H 0.4458 0.9464 0.0900 0.075 Uiso 1 1 calc R . .
C43 C 0.3227(4) 0.7676(4) -0.06902(11) 0.0365(10) Uani 1 1 d . . .
C44 C 0.3667(4) 0.8499(5) -0.04089(11) 0.0431(11) Uani 1 1 d . B .
H44A H 0.3958 0.9271 -0.0496 0.052 Uiso 1 1 calc R . .
C45 C 0.3174(4) 0.8018(4) -0.11394(11) 0.0352(10) Uani 1 1 d . B .
C24 C 0.0806(12) 0.9030(15) 0.0406(3) 0.052(4) Uani 0.442(14) 1 d PU A 1
H24A H 0.1034 0.8335 0.0256 0.062 Uiso 0.442(14) 1 calc PR A 1
C23 C 0.1092(11) 0.9125(15) 0.0820(3) 0.048(4) Uani 0.442(14) 1 d PU A 1
H23A H 0.1534 0.8493 0.0953 0.058 Uiso 0.442(14) 1 calc PR A 1
C41 C 0.331(3) 0.615(3) -0.0137(7) 0.045(6) Uani 0.28(3) 1 d PU B 1
H41A H 0.3397 0.5300 -0.0058 0.053 Uiso 0.28(3) 1 calc PR B 1
C42 C 0.318(3) 0.647(3) -0.0538(8) 0.041(6) Uani 0.28(3) 1 d PU B 1
H42A H 0.3039 0.5813 -0.0723 0.049 Uiso 0.28(3) 1 calc PR B 1
C24' C 0.1304(9) 0.9903(13) 0.0403(2) 0.054(4) Uani 0.558(14) 1 d P A 2
H24C H 0.1906 0.9731 0.0228 0.064 Uiso 0.558(14) 1 d PR A 2
C23' C 0.1578(9) 0.9981(13) 0.0806(2) 0.051(4) Uani 0.558(14) 1 d P A 2
H23B H 0.2349 0.9862 0.0919 0.061 Uiso 0.558(14) 1 d PR A 2
C41' C 0.266(2) 0.6270(9) -0.0158(3) 0.066(5) Uani 0.72(3) 1 d P B 2
H41B H 0.2260 0.5535 -0.0067 0.079 Uiso 0.72(3) 1 d PR B 2
C42' C 0.2623(18) 0.6566(11) -0.0562(3) 0.053(4) Uani 0.72(3) 1 d P B 2
H42B H 0.2218 0.6028 -0.0759 0.064 Uiso 0.72(3) 1 d PR B 2
C46 C 0.5108(4) 0.5170(4) 0.24931(11) 0.0357(10) Uani 1 1 d . . .

loop_
_atom_site_aniso_label
_atom_site_aniso_U_11
_atom_site_aniso_U_22
_atom_site_aniso_U_33
_atom_site_aniso_U_23
_atom_site_aniso_U_13
_atom_site_aniso_U_12
Co1 0.0465(5) 0.0321(4) 0.0173(3) 0.000 0.0029(3) 0.000
Co2 0.0447(5) 0.0320(4) 0.0171(3) 0.000 -0.0010(3) 0.000
Co3 0.0413(5) 0.0338(5) 0.0171(3) 0.000 0.0044(3) 0.000
N1 0.047(2) 0.034(2) 0.0222(16) -0.0020(15) 0.0048(15) 0.0019(17)
N2 0.047(2) 0.044(2) 0.0249(17) -0.0087(16) 0.0024(15) 0.0047(18)
N3 0.054(2) 0.037(2) 0.0205(16) 0.0002(15) -0.0034(15) 0.0045(18)
N4 0.063(2) 0.036(2) 0.0219(16) -0.0015(16) -0.0012(16) 0.0091(19)
N5 0.053(2) 0.044(2) 0.0248(17) 0.0004(16) 0.0041(16) 0.0085(19)
N6 0.051(2) 0.064(3) 0.0303(18) 0.0068(19) 0.0052(17) 0.023(2)
O1 0.037 0.044 0.037 0.012 0.010 0.008
O2 0.0475(19) 0.0432(19) 0.0406(17) -0.0130(15) 0.0002(14) 0.0027(15)
O3 0.060(2) 0.052(2) 0.0259(15) -0.0010(14) -0.0033(14) -0.0052(17)
O4 0.053(2) 0.060(2) 0.0253(15) 0.0102(15) 0.0028(14) -0.0061(17)
O5 0.0384(17) 0.0507(19) 0.0224(13) 0.0025(13) 0.0007(12) 0.0025(15)
O6 0.067(2) 0.061(2) 0.0380(17) 0.0125(16) -0.0023(15) 0.0269(19)
O7 0.057(2) 0.072(2) 0.0418(18) -0.0001(17) 0.0059(15) -0.0071(19)
O8 0.102(3) 0.097(3) 0.0204(15) 0.0170(17) 0.0175(17) 0.063(2)
O9 0.059(2) 0.0427(18) 0.0267(14) 0.0017(13) 0.0037(13) -0.0106(16)
O10 0.0507(19) 0.057(2) 0.0300(15) 0.0052(15) -0.0038(13) 0.0010(16)
C1 0.041(3) 0.042(3) 0.024(2) -0.0025(19) 0.0010(17) 0.006(2)
C2 0.072(3) 0.046(3) 0.030(2) -0.002(2) -0.004(2) 0.018(3)
C3 0.066(3) 0.050(3) 0.039(3) -0.005(2) -0.003(2) 0.024(3)
C4 0.050(3) 0.041(3) 0.024(2) -0.0087(18) 0.0028(18) 0.002(2)
C5 0.048(3) 0.065(3) 0.032(2) -0.013(2) 0.006(2) 0.001(3)
C6 0.057(3) 0.066(3) 0.033(2) -0.011(2) 0.012(2) 0.002(3)
C7 0.058(3) 0.041(3) 0.025(2) -0.006(2) 0.0083(19) -0.003(2)
C8 0.054(3) 0.061(3) 0.030(2) -0.003(2) -0.003(2) 0.008(3)
C9 0.052(3) 0.059(3) 0.027(2) -0.009(2) 0.009(2) 0.005(2)
C10 0.067(3) 0.037(3) 0.022(2) -0.0035(18) 0.005(2) -0.001(2)
C11 0.087(4) 0.077(4) 0.027(2) -0.014(3) -0.008(2) 0.030(3)
C12 0.075(4) 0.075(4) 0.033(2) -0.020(3) 0.000(2) 0.028(3)
C13 0.064(3) 0.038(3) 0.0201(19) -0.0012(18) 0.0015(19) 0.002(2)
C14 0.106(5) 0.072(4) 0.033(2) -0.012(3) -0.010(3) 0.046(4)
C15 0.106(5) 0.076(4) 0.031(2) -0.018(3) 0.001(3) 0.039(4)
C16 0.078(3) 0.036(3) 0.020(2) -0.0008(19) -0.002(2) 0.015(2)
C17 0.100(4) 0.055(3) 0.027(2) -0.005(2) -0.015(2) 0.034(3)
C18 0.125(5) 0.058(4) 0.032(3) -0.007(2) -0.016(3) 0.048(4)
C19 0.070(3) 0.061(3) 0.028(2) -0.001(2) 0.000(2) 0.034(3)
C20 0.086(4) 0.054(3) 0.036(3) -0.005(2) 0.007(2) 0.030(3)
C21 0.090(4) 0.071(4) 0.043(3) 0.000(3) 0.003(3) 0.046(3)
C22 0.054(3) 0.080(4) 0.028(2) 0.010(2) 0.002(2) 0.028(3)
C25 0.057(3) 0.106(5) 0.028(2) 0.014(3) 0.004(2) 0.039(3)
C26 0.049(3) 0.075(4) 0.038(2) 0.005(3) -0.008(2) 0.026(3)
C27 0.053(3) 0.071(4) 0.040(3) -0.002(2) -0.001(2) 0.022(3)
C28 0.040(2) 0.035(2) 0.0140(17) 0.0069(16) -0.0008(16) 0.0075(19)
C29 0.032(2) 0.034(2) 0.0225(18) 0.0002(17) 0.0038(16) 0.0034(18)
C30 0.038(2) 0.037(2) 0.028(2) 0.0009(19) 0.0029(17) 0.003(2)
C31 0.052(3) 0.052(3) 0.045(3) 0.008(2) 0.010(2) 0.021(2)
C32 0.058(3) 0.065(3) 0.050(3) 0.005(3) 0.028(2) 0.029(3)
C33 0.074(4) 0.066(3) 0.029(2) 0.010(2) 0.021(2) 0.028(3)
C34 0.050(3) 0.048(3) 0.024(2) 0.0055(19) 0.0075(19) 0.013(2)
C35 0.064(3) 0.069(4) 0.019(2) 0.008(2) 0.008(2) 0.035(3)
C36 0.143(5) 0.042(3) 0.033(2) 0.010(2) 0.024(3) 0.014(3)
C37 0.108(4) 0.037(3) 0.025(2) 0.004(2) 0.017(2) 0.013(3)
C38 0.038(2) 0.056(3) 0.0218(19) 0.007(2) 0.0000(17) -0.002(2)
C39 0.095(4) 0.095(4) 0.028(2) 0.011(3) -0.010(2) -0.047(4)
C40 0.070(3) 0.092(4) 0.025(2) 0.008(3) -0.007(2) -0.027(3)
C43 0.047(3) 0.039(3) 0.024(2) 0.0030(18) 0.0055(18) 0.006(2)
C44 0.050(3) 0.056(3) 0.022(2) 0.013(2) -0.0028(18) -0.018(2)
C45 0.049(3) 0.033(2) 0.0230(19) 0.0036(19) 0.0015(19) 0.012(2)
C24 0.055(7) 0.061(8) 0.039(5) -0.010(5) -0.005(5) 0.018(6)
C23 0.051(6) 0.057(7) 0.035(5) 0.012(5) -0.004(5) 0.012(6)
C41 0.056(11) 0.036(9) 0.041(9) 0.004(6) 0.002(8) 0.000(8)
C42 0.050(11) 0.034(9) 0.039(9) -0.008(7) 0.005(8) 0.003(8)
C24' 0.047(6) 0.086(10) 0.028(4) -0.002(5) 0.001(4) 0.027(6)
C23' 0.041(6) 0.081(9) 0.030(4) 0.003(5) -0.003(4) 0.032(6)
C41' 0.128(15) 0.038(5) 0.034(4) -0.001(3) 0.019(6) -0.016(7)
C42' 0.092(11) 0.045(5) 0.024(3) -0.003(3) 0.007(5) -0.015(6)
C46 0.045(3) 0.035(2) 0.026(2) 0.0024(18) -0.0032(19) 0.001(2)

loop_
_atom_type_symbol
_atom_type_description
_atom_type_scat_dispersion_real
_atom_type_scat_dispersion_imag
_atom_type_scat_source
C C 0.0033 0.0016 'International Tables Vol C Tables 4.2.6.8 and 6.1.1.4'
H H 0.0000 0.0000 'International Tables Vol C Tables 4.2.6.8 and 6.1.1.4'
N N 0.0061 0.0033 'International Tables Vol C Tables 4.2.6.8 and 6.1.1.4'
O O 0.0106 0.0060 'International Tables Vol C Tables 4.2.6.8 and 6.1.1.4'
Co Co 0.3494 0.9721 'International Tables Vol C Tables 4.2.6.8 and 6.1.1.4'

loop_
_geom_angle_atom_site_label_1
_geom_angle_atom_site_label_2
_geom_angle_atom_site_label_3
_geom_angle
_geom_angle_site_symmetry_1
_geom_angle_site_symmetry_3
N5 Co1 N5 109.7(2) . 2
N5 Co1 O1 143.57(13) . 2
N5 Co1 O1 95.26(12) 2 2
N5 Co1 O1 95.25(12) . .
N5 Co1 O1 143.58(13) 2 .
O1 Co1 O1 77.76(14) 2 .
N5 Co1 O2 92.25(13) . 2
N5 Co1 O2 94.57(13) 2 2
O1 Co1 O2 58.75(11) 2 2
O1 Co1 O2 110.97(11) . 2
N5 Co1 O2 94.57(13) . .
N5 Co1 O2 92.26(13) 2 .
O1 Co1 O2 110.97(11) 2 .
O1 Co1 O2 58.75(11) . .
O2 Co1 O2 168.14(16) 2 .
O9 Co2 O9 83.50(16) 2_554 .
O9 Co2 N3 92.39(12) 2_554 2_554
O9 Co2 N3 175.84(13) . 2_554
O9 Co2 N3 175.84(13) 2_554 .
O9 Co2 N3 92.39(12) . .
N3 Co2 N3 91.73(19) 2_554 .
O9 Co2 O10 86.33(12) 2_554 2_554
O9 Co2 O10 91.44(12) . 2_554
N3 Co2 O10 87.63(12) 2_554 2_554
N3 Co2 O10 94.45(12) . 2_554
O9 Co2 O10 91.44(12) 2_554 .
O9 Co2 O10 86.33(12) . .
N3 Co2 O10 94.45(12) 2_554 .
N3 Co2 O10 87.63(12) . .
O10 Co2 O10 177.02(17) 2_554 .
O5 Co3 O5 166.04(17) . 2
O5 Co3 N1 95.40(13) . .
O5 Co3 N1 93.77(12) 2 .
O5 Co3 N1 93.77(12) . 2
O5 Co3 N1 95.40(13) 2 2
N1 Co3 N1 97.81(18) . 2
O5 Co3 O1 85.00(11) . 2
O5 Co3 O1 84.25(11) 2 2
N1 Co3 O1 170.55(13) . 2
N1 Co3 O1 91.57(12) 2 2
O5 Co3 O1 84.25(11) . .
O5 Co3 O1 84.99(11) 2 .
N1 Co3 O1 91.57(12) . .
N1 Co3 O1 170.55(13) 2 .
O1 Co3 O1 79.06(16) 2 .
C1 N1 C2 105.6(3) . .
C1 N1 Co3 124.5(3) . .
C2 N1 Co3 127.7(3) . .
C1 N2 C3 107.2(3) . .
C1 N2 C4 126.9(4) . .
C3 N2 C4 125.9(4) . .
C16 N3 C17 104.4(4) . .
C16 N3 Co2 124.7(3) . .
C17 N3 Co2 130.7(3) . .
C16 N4 C18 105.8(3) . .
C16 N4 C13 125.8(4) . .
C18 N4 C13 128.4(4) . .
C19 N5 C20 105.2(4) . .
C19 N5 Co1 124.5(3) . .
C20 N5 Co1 130.0(3) . .
C19 N6 C21 106.4(4) . .
C19 N6 C22 125.7(4) . .
C21 N6 C22 127.8(4) . .
C28 O1 Co3 116.3(2) . .
C28 O1 Co1 90.4(2) . .
Co3 O1 Co1 101.59(11) . .
C28 O2 Co1 89.2(3) . .
C46 O5 Co3 131.4(3) . .
H7B O7 H7A 102.9 . .
C34 O8 C35 119.4(3) . .
Co2 O9 H9A 109.2 . .
Co2 O9 H9B 109.3 . .
H9A O9 H9B 109.5 . .
Co2 O10 H10B 109.3 . .
Co2 O10 H10A 109.3 . .
H10B O10 H10A 109.5 . .
N1 C1 N2 111.1(4) . .
N1 C1 H1A 124.5 . .
N2 C1 H1A 124.5 . .
C3 C2 N1 110.2(4) . .
C3 C2 H2A 124.9 . .
N1 C2 H2A 124.9 . .
C2 C3 N2 106.0(4) . .
C2 C3 H3A 127.0 . .
N2 C3 H3A 127.0 . .
C9 C4 C5 120.4(4) . .
C9 C4 N2 121.0(4) . .
C5 C4 N2 118.6(4) . .
C4 C5 C6 119.2(4) . .
C4 C5 H5A 120.4 . .
C6 C5 H5A 120.4 . .
C7 C6 C5 121.9(4) . .
C7 C6 H6A 119.0 . .
C5 C6 H6A 119.0 . .
C8 C7 C6 117.3(4) . .
C8 C7 C10 122.4(4) . .
C6 C7 C10 120.3(4) . .
C7 C8 C9 121.5(4) . .
C7 C8 H8A 119.3 . .
C9 C8 H8A 119.3 . .
C4 C9 C8 119.6(4) . .
C4 C9 H9C 120.2 . .
C8 C9 H9C 120.2 . .
C15 C10 C11 116.7(4) . .
C15 C10 C7 123.7(4) . .
C11 C10 C7 119.6(4) . .
C10 C11 C12 122.0(5) . .
C10 C11 H11A 119.0 . .
C12 C11 H11A 119.0 . .
C13 C12 C11 120.4(5) . .
C13 C12 H12A 119.8 . .
C11 C12 H12A 119.8 . .
C14 C13 C12 118.9(4) . .
C14 C13 N4 121.6(4) . .
C12 C13 N4 119.4(4) . .
C13 C14 C15 120.5(5) . .
C13 C14 H14A 119.8 . .
C15 C14 H14A 119.8 . .
C10 C15 C14 121.5(5) . .
C10 C15 H15A 119.3 . .
C14 C15 H15A 119.3 . .
N3 C16 N4 112.6(4) . .
N3 C16 H16A 123.7 . .
N4 C16 H16A 123.7 . .
C18 C17 N3 110.4(4) . .
C18 C17 H17A 124.8 . .
N3 C17 H17A 124.8 . .
C17 C18 N4 106.7(4) . .
C17 C18 H18A 126.6 . .
N4 C18 H18A 126.6 . .
N5 C19 N6 112.1(4) . .
N5 C19 H19A 123.9 . .
N6 C19 H19A 123.9 . .
C21 C20 N5 110.0(4) . .
C21 C20 H20A 125.0 . .
N5 C20 H20A 125.0 . .
C20 C21 N6 106.2(4) . .
C20 C21 H21A 126.9 . .
N6 C21 H21A 126.9 . .
C27 C22 C23' 118.6(5) . .
C27 C22 N6 121.1(4) . .
C23' C22 N6 117.4(5) . .
C27 C22 C23 114.0(6) . .
C23' C22 C23 43.4(5) . .
N6 C22 C23 118.3(5) . .
C26 C25 C24 114.9(6) . .
C26 C25 C24' 111.4(5) . .
C24 C25 C24' 44.0(6) . .
C26 C25 C25 122.7(5) . 3_575
C24 C25 C25 116.3(7) . 3_575
C24' C25 C25 122.7(6) . 3_575
C25 C26 C27 123.0(4) . .
C25 C26 H26A 118.5 . .
C27 C26 H26A 118.5 . .
C22 C27 C26 119.7(5) . .
C22 C27 H27A 120.1 . .
C26 C27 H27A 120.1 . .
O2 C28 O1 120.1(4) . .
O2 C28 C29 118.7(4) . .
O1 C28 C29 121.2(4) . .
C30 C29 C34 118.9(4) . .
C30 C29 C28 123.6(3) . .
C34 C29 C28 117.3(3) . .
C31 C30 C29 119.2(4) . .
C31 C30 C46 118.6(4) . .
C29 C30 C46 122.2(4) . .
C30 C31 C32 120.5(4) . .
C30 C31 H31A 119.6 . .
C32 C31 H31A 120.0 . .
C33 C32 C31 120.9(4) . .
C33 C32 H32A 119.5 . .
C31 C32 H32A 119.5 . .
C34 C33 C32 118.9(4) . .
C34 C33 H33A 120.6 . .
C32 C33 H33A 120.6 . .
C33 C34 O8 124.5(4) . .
C33 C34 C29 121.3(4) . .
O8 C34 C29 114.2(4) . .
C36 C35 C40 121.4(4) . .
C36 C35 O8 121.6(5) . .
C40 C35 O8 116.6(5) . .
C35 C36 C37 120.4(5) . .
C35 C36 H36A 119.8 . .
C37 C36 H36A 119.8 . .
C41 C37 C38 114.7(12) . .
C41 C37 C36 121.5(12) . .
C38 C37 C36 118.5(5) . .
C41 C37 C41' 31.1(9) . .
C38 C37 C41' 118.3(5) . .
C36 C37 C41' 122.5(6) . .
C37 C38 C39 118.3(4) . .
C37 C38 C44 118.0(4) . .
C39 C38 C44 123.7(4) . .
C40 C39 C38 122.4(5) . .
C40 C39 H39A 118.8 . .
C38 C39 H39A 118.8 . .
C39 C40 C35 118.9(5) . .
C39 C40 H40A 120.6 . .
C35 C40 H40A 120.6 . .
C44 C43 C42 111.2(13) . .
C44 C43 C42' 119.0(5) . .
C42 C43 C42' 26.8(9) . .
C44 C43 C45 120.8(4) . .
C42 C43 C45 125.4(12) . .
C42' C43 C45 119.4(6) . .
C43 C44 C38 123.6(4) . .
C43 C44 H44A 118.2 . .
C38 C44 H44A 118.2 . .
O4 C45 O3 125.8(4) . .
O4 C45 C43 118.2(4) . .
O3 C45 C43 115.9(4) . .
C23 C24 C25 117.0(10) . .
C23 C24 H24A 121.5 . .
C25 C24 H24A 121.5 . .
C24 C23 C22 119.8(9) . .
C24 C23 H23A 120.1 . .
C22 C23 H23A 120.1 . .
C37 C41 C42 119(2) . .
C37 C41 H41A 120.7 . .
C42 C41 H41A 120.7 . .
C37 C41 H41B 100.3 . .
C42 C41 H41B 103.3 . .
H41A C41 H41B 66.4 . .
C43 C42 C41 126(2) . .
C43 C42 H42A 117.1 . .
C41 C42 H42A 117.1 . .
C43 C42 H42B 100.0 . .
C41 C42 H42B 117.5 . .
H42A C42 H42B 45.8 . .
C23' C24' C25 123.4(8) . .
C23' C24' H24C 118.3 . .
C25 C24' H24C 118.3 . .
C24' C23' C22 116.9(8) . .
C24' C23' H23B 121.7 . .
C22 C23' H23B 121.4 . .
C42' C41' C37 120.2(9) . .
C42' C41' H41B 120.2 . .
C37 C41' H41B 119.6 . .
C41' C42' C43 119.2(9) . .
C41' C42' H42B 120.7 . .
C43 C42' H42B 120.0 . .
O6 C46 O5 124.0(4) . .
O6 C46 C30 118.3(4) . .
O5 C46 C30 117.7(4) . .

loop_
_geom_bond_atom_site_label_1
_geom_bond_atom_site_label_2
_geom_bond_distance
_geom_bond_site_symmetry_2
Co1 N5 2.004(3) .
Co1 N5 2.004(3) 2
Co1 O1 2.198(3) 2
Co1 O1 2.198(3) .
Co1 O2 2.243(3) 2
Co1 O2 2.243(3) .
Co2 O9 2.083(3) 2_554
Co2 O9 2.083(3) .
Co2 N3 2.107(3) 2_554
Co2 N3 2.107(3) .
Co2 O10 2.240(3) 2_554
Co2 O10 2.240(3) .
Co3 O5 2.072(3) .
Co3 O5 2.072(3) 2
Co3 N1 2.077(3) .
Co3 N1 2.077(3) 2
Co3 O1 2.168(3) 2
Co3 O1 2.168(3) .
N1 C1 1.316(5) .
N1 C2 1.372(5) .
N2 C1 1.348(5) .
N2 C3 1.371(5) .
N2 C4 1.432(5) .
N3 C16 1.309(5) .
N3 C17 1.356(6) .
N4 C16 1.342(5) .
N4 C18 1.354(5) .
N4 C13 1.430(5) .
N5 C19 1.301(5) .
N5 C20 1.350(6) .
N6 C19 1.332(5) .
N6 C21 1.354(6) .
N6 C22 1.430(5) .
O1 C28 1.275(5) .
O2 C28 1.240(5) .
O3 C45 1.252(5) .
O4 C45 1.239(5) .
O5 C46 1.268(5) .
O6 C46 1.240(5) .
O7 H7B 0.8339 .
O7 H7A 0.8548 .
O8 C34 1.389(5) .
O8 C35 1.403(5) .
O9 H9A 0.9600 .
O9 H9B 0.9600 .
O10 H10B 0.9600 .
O10 H10A 0.9600 .
C1 H1A 0.9300 .
C2 C3 1.345(6) .
C2 H2A 0.9300 .
C3 H3A 0.9300 .
C4 C9 1.368(6) .
C4 C5 1.380(6) .
C5 C6 1.387(6) .
C5 H5A 0.9300 .
C6 C7 1.385(6) .
C6 H6A 0.9300 .
C7 C8 1.383(6) .
C7 C10 1.489(5) .
C8 C9 1.394(6) .
C8 H8A 0.9300 .
C9 H9C 0.9300 .
C10 C15 1.366(7) .
C10 C11 1.371(6) .
C11 C12 1.379(6) .
C11 H11A 0.9300 .
C12 C13 1.359(6) .
C12 H12A 0.9300 .
C13 C14 1.350(6) .
C14 C15 1.396(6) .
C14 H14A 0.9300 .
C15 H15A 0.9300 .
C16 H16A 0.9300 .
C17 C18 1.343(6) .
C17 H17A 0.9300 .
C18 H18A 0.9300 .
C19 H19A 0.9300 .
C20 C21 1.344(6) .
C20 H20A 0.9300 .
C21 H21A 0.9300 .
C22 C27 1.343(6) .
C22 C23' 1.386(10) .
C22 C23 1.482(13) .
C25 C26 1.350(6) .
C25 C24 1.435(13) .
C25 C24' 1.457(10) .
C25 C25 1.472(8) 3_575
C26 C27 1.380(6) .
C26 H26A 0.9300 .
C27 H27A 0.9300 .
C28 C29 1.499(5) .
C29 C30 1.398(5) .
C29 C34 1.398(5) .
C30 C31 1.378(6) .
C30 C46 1.515(5) .
C31 C32 1.381(6) .
C31 H31A 0.9601 .
C32 C33 1.378(6) .
C32 H32A 0.9300 .
C33 C34 1.369(6) .
C33 H33A 0.9300 .
C35 C36 1.342(7) .
C35 C40 1.376(7) .
C36 C37 1.433(6) .
C36 H36A 0.9300 .
C37 C41 1.34(3) .
C37 C38 1.387(6) .
C37 C41' 1.477(15) .
C38 C39 1.397(7) .
C38 C44 1.420(5) .
C39 C40 1.364(6) .
C39 H39A 0.9300 .
C40 H40A 0.9300 .
C43 C44 1.344(6) .
C43 C42 1.36(3) .
C43 C42' 1.439(12) .
C43 C45 1.526(5) .
C44 H44A 0.9300 .
C24 C23 1.393(15) .
C24 H24A 0.9300 .
C23 H23A 0.9300 .
C41 C42 1.37(4) .
C41 H41A 0.9300 .
C42 H42A 0.9300 .
C24' C23' 1.352(11) .
C24' H24C 0.9600 .
C23' H23B 0.9600 .
C41' C42' 1.371(13) .
C41' H41B 0.9600 .
C42' H42B 0.9600 .

loop_
_geom_torsion_atom_site_label_1
_geom_torsion_atom_site_label_2
_geom_torsion_atom_site_label_3
_geom_torsion_atom_site_label_4
_geom_torsion
_geom_torsion_site_symmetry_1
O5 Co3 N1 C1 -123.4(3) .
O5 Co3 N1 C1 46.1(4) 2
N1 Co3 N1 C1 142.1(4) 2
O1 Co3 N1 C1 -31.4(10) 2
O1 Co3 N1 C1 -39.0(3) .
O5 Co3 N1 C2 37.5(4) .
O5 Co3 N1 C2 -153.1(4) 2
N1 Co3 N1 C2 -57.1(3) 2
O1 Co3 N1 C2 129.4(7) 2
O1 Co3 N1 C2 121.8(4) .
O9 Co2 N3 C16 40(2) 2_554
O9 Co2 N3 C16 48.8(4) .
N3 Co2 N3 C16 -131.8(4) 2_554
O10 Co2 N3 C16 140.4(4) 2_554
O10 Co2 N3 C16 -37.4(4) .
O9 Co2 N3 C17 -145.0(17) 2_554
O9 Co2 N3 C17 -136.1(5) .
N3 Co2 N3 C17 43.3(4) 2_554
O10 Co2 N3 C17 -44.4(5) 2_554
O10 Co2 N3 C17 137.7(5) .
N5 Co1 N5 C19 138.7(5) 2
O1 Co1 N5 C19 -90.8(4) 2
O1 Co1 N5 C19 -14.3(4) .
O2 Co1 N5 C19 -125.6(4) 2
O2 Co1 N5 C19 44.7(4) .
N5 Co1 N5 C20 -48.6(4) 2
O1 Co1 N5 C20 81.9(5) 2
O1 Co1 N5 C20 158.4(4) .
O2 Co1 N5 C20 47.1(5) 2
O2 Co1 N5 C20 -142.6(4) .
O5 Co3 O1 C28 10.2(3) .
O5 Co3 O1 C28 -178.7(3) 2
N1 Co3 O1 C28 -85.0(3) .
N1 Co3 O1 C28 88.5(8) 2
O1 Co3 O1 C28 96.2(3) 2
O5 Co3 O1 Co1 -86.00(12) .
O5 Co3 O1 Co1 85.09(12) 2
N1 Co3 O1 Co1 178.74(14) .
N1 Co3 O1 Co1 -7.7(8) 2
O1 Co3 O1 Co1 0.0 2
N5 Co1 O1 C28 99.2(2) .
N5 Co1 O1 C28 -34.8(3) 2
O1 Co1 O1 C28 -117.0(2) 2
O2 Co1 O1 C28 -166.4(2) 2
O2 Co1 O1 C28 7.0(2) .
N5 Co1 O1 Co3 -143.79(14) .
N5 Co1 O1 Co3 82.2(2) 2
O1 Co1 O1 Co3 0.0 2
O2 Co1 O1 Co3 -49.34(13) 2
O2 Co1 O1 Co3 124.05(15) .
N5 Co1 O2 C28 -100.6(2) .
N5 Co1 O2 C28 149.4(2) 2
O1 Co1 O2 C28 52.9(2) 2
O1 Co1 O2 C28 -7.2(2) .
O2 Co1 O2 C28 24.3(2) 2
O5 Co3 O5 C46 -125.4(4) 2
N1 Co3 O5 C46 5.4(4) .
N1 Co3 O5 C46 103.6(4) 2
O1 Co3 O5 C46 -165.2(4) 2
O1 Co3 O5 C46 -85.7(4) .
C2 N1 C1 N2 -0.5(5) .
Co3 N1 C1 N2 163.9(3) .
C3 N2 C1 N1 0.3(5) .
C4 N2 C1 N1 -177.3(4) .
C1 N1 C2 C3 0.5(6) .
Co3 N1 C2 C3 -163.2(3) .
N1 C2 C3 N2 -0.3(6) .
C1 N2 C3 C2 0.0(6) .
C4 N2 C3 C2 177.7(4) .
C1 N2 C4 C9 -36.8(7) .
C3 N2 C4 C9 146.0(5) .
C1 N2 C4 C5 144.3(5) .
C3 N2 C4 C5 -32.9(7) .
C9 C4 C5 C6 -2.1(8) .
N2 C4 C5 C6 176.8(4) .
C4 C5 C6 C7 -0.8(8) .
C5 C6 C7 C8 3.2(8) .
C5 C6 C7 C10 -175.0(5) .
C6 C7 C8 C9 -2.9(7) .
C10 C7 C8 C9 175.2(4) .
C5 C4 C9 C8 2.4(7) .
N2 C4 C9 C8 -176.5(4) .
C7 C8 C9 C4 0.1(8) .
C8 C7 C10 C15 30.6(8) .
C6 C7 C10 C15 -151.3(6) .
C8 C7 C10 C11 -150.1(5) .
C6 C7 C10 C11 28.0(7) .
C15 C10 C11 C12 -1.3(9) .
C7 C10 C11 C12 179.4(5) .
C10 C11 C12 C13 -0.9(9) .
C11 C12 C13 C14 3.5(9) .
C11 C12 C13 N4 179.6(5) .
C16 N4 C13 C14 -163.0(5) .
C18 N4 C13 C14 20.4(8) .
C16 N4 C13 C12 21.0(7) .
C18 N4 C13 C12 -155.6(6) .
C12 C13 C14 C15 -3.8(9) .
N4 C13 C14 C15 -179.8(5) .
C11 C10 C15 C14 0.9(9) .
C7 C10 C15 C14 -179.8(5) .
C13 C14 C15 C10 1.7(10) .
C17 N3 C16 N4 0.3(6) .
Co2 N3 C16 N4 176.5(3) .
C18 N4 C16 N3 0.3(6) .
C13 N4 C16 N3 -176.9(4) .
C16 N3 C17 C18 -0.7(7) .
Co2 N3 C17 C18 -176.6(4) .
N3 C17 C18 N4 1.0(7) .
C16 N4 C18 C17 -0.8(7) .
C13 N4 C18 C17 176.3(5) .
C20 N5 C19 N6 -0.5(6) .
Co1 N5 C19 N6 173.7(3) .
C21 N6 C19 N5 1.1(7) .
C22 N6 C19 N5 -176.1(5) .
C19 N5 C20 C21 -0.3(7) .
Co1 N5 C20 C21 -174.1(4) .
N5 C20 C21 N6 1.0(7) .
C19 N6 C21 C20 -1.3(7) .
C22 N6 C21 C20 175.9(5) .
C19 N6 C22 C27 157.5(6) .
C21 N6 C22 C27 -19.2(9) .
C19 N6 C22 C23' -42.0(10) .
C21 N6 C22 C23' 141.4(8) .
C19 N6 C22 C23 7.4(10) .
C21 N6 C22 C23 -169.2(8) .
C24 C25 C26 C27 28.0(11) .
C24' C25 C26 C27 -20.0(10) .
C25 C25 C26 C27 179.6(7) 3_575
C23' C22 C27 C26 22.1(11) .
N6 C22 C27 C26 -177.6(5) .
C23 C22 C27 C26 -26.4(10) .
C25 C26 C27 C22 0.0(9) .
Co1 O2 C28 O1 12.4(3) .
Co1 O2 C28 C29 -169.4(3) .
Co3 O1 C28 O2 -115.8(3) .
Co1 O1 C28 O2 -12.6(3) .
Co3 O1 C28 C29 66.0(4) .
Co1 O1 C28 C29 169.1(3) .
O2 C28 C29 C30 91.6(5) .
O1 C28 C29 C30 -90.2(5) .
O2 C28 C29 C34 -83.7(5) .
O1 C28 C29 C34 94.6(5) .
C34 C29 C30 C31 6.2(6) .
C28 C29 C30 C31 -169.0(4) .
C34 C29 C30 C46 -171.5(4) .
C28 C29 C30 C46 13.3(6) .
C29 C30 C31 C32 -2.9(7) .
C46 C30 C31 C32 174.8(5) .
C30 C31 C32 C33 -1.6(8) .
C31 C32 C33 C34 2.8(9) .
C32 C33 C34 O8 178.6(5) .
C32 C33 C34 C29 0.6(8) .
C35 O8 C34 C33 4.7(8) .
C35 O8 C34 C29 -177.1(5) .
C30 C29 C34 C33 -5.1(7) .
C28 C29 C34 C33 170.4(5) .
C30 C29 C34 O8 176.7(4) .
C28 C29 C34 O8 -7.8(6) .
C34 O8 C35 C36 75.6(7) .
C34 O8 C35 C40 -112.3(5) .
C40 C35 C36 C37 3.7(9) .
O8 C35 C36 C37 175.4(5) .
C35 C36 C37 C41 153.2(18) .
C35 C36 C37 C38 0.2(9) .
C35 C36 C37 C41' -170.0(11) .
C41 C37 C38 C39 -158.8(17) .
C36 C37 C38 C39 -4.0(8) .
C41' C37 C38 C39 166.5(11) .
C41 C37 C38 C44 22.8(17) .
C36 C37 C38 C44 177.5(5) .
C41' C37 C38 C44 -11.9(12) .
C37 C38 C39 C40 4.3(9) .
C44 C38 C39 C40 -177.3(5) .
C38 C39 C40 C35 -0.6(9) .
C36 C35 C40 C39 -3.5(9) .
O8 C35 C40 C39 -175.6(5) .
C42 C43 C44 C38 -19.5(16) .
C42' C43 C44 C38 9.0(12) .
C45 C43 C44 C38 178.2(4) .
C37 C38 C44 C43 2.2(7) .
C39 C38 C44 C43 -176.1(5) .
C44 C43 C45 O4 30.1(6) .
C42 C43 C45 O4 -129.7(18) .
C42' C43 C45 O4 -160.8(10) .
C44 C43 C45 O3 -148.8(4) .
C42 C43 C45 O3 51.4(18) .
C42' C43 C45 O3 20.3(11) .
C26 C25 C24 C23 -27.1(15) .
C24' C25 C24 C23 68.5(12) .
C25 C25 C24 C23 179.4(10) 3_575
C25 C24 C23 C22 1.3(18) .
C27 C22 C23 C24 25.5(15) .
C23' C22 C23 C24 -81.4(13) .
N6 C22 C23 C24 177.6(10) .
C38 C37 C41 C42 -29(2) .
C36 C37 C41 C42 177.1(14) .
C41' C37 C41 C42 75(3) .
C44 C43 C42 C41 13(3) .
C42' C43 C42 C41 -99(4) .
C45 C43 C42 C41 174.7(15) .
C37 C41 C42 C43 11(3) .
C26 C25 C24' C23' 20.5(14) .
C24 C25 C24' C23' -83.7(13) .
C25 C25 C24' C23' -179.1(10) 3_575
C25 C24' C23' C22 -0.8(17) .
C27 C22 C23' C24' -21.0(14) .
N6 C22 C23' C24' 177.9(8) .
C23 C22 C23' C24' 74.6(12) .
C41 C37 C41' C42' -81(3) .
C38 C37 C41' C42' 10.9(16) .
C36 C37 C41' C42' -179.0(8) .
C37 C41' C42' C43 0.2(15) .
C44 C43 C42' C41' -9.9(14) .
C42 C43 C42' C41' 70(3) .
C45 C43 C42' C41' -179.3(8) .
Co3 O5 C46 O6 -118.6(4) .
Co3 O5 C46 C30 61.0(5) .
C31 C30 C46 O6 8.6(6) .
C29 C30 C46 O6 -173.8(4) .
C31 C30 C46 O5 -171.0(4) .
C29 C30 C46 O5 6.6(6) .
